data_2242831
loop_
_publ_author_name
'Majoumo-Mbe, Felicite'
'Ngwang Nfor, Emmanuel'
'Kenfack Tsobnang, Patrice'
'Nguepmeni Eloundou, Valoise Brenda'
'Ngwain Yong, Joseph'
'Iris Efeti, Ikome'

_publ_section_title
;
 Synthesis, molecular and crystal structure of
 1-(1,2-dihydrophthalazin-1-ylidene)-2-[1-(thiophen-2-yl)ethylidene]hydrazine
;
_journal_coeditor_code LH5889
_journal_issue 2
_journal_name_full 'Acta Crystallographica Section E'
_journal_page_first 251
_journal_page_last 254
_journal_paper_doi 10.1107/S2056989019000732
_journal_volume 75
_journal_year 2019
_chemical_formula_iupac 'C14 H12 N4 S'
_chemical_formula_moiety 'C14 H12 N4 S'
_chemical_formula_sum 'C14 H12 N4 S'
_chemical_formula_weight 268.34
_chemical_name_common '2-Acetylthiophene -1-phthalazinylhydrazone'
_chemical_name_systematic
;
1-(1,2-Dihydrophthalazin-1-ylidene)-2-[1-(thiophen-2-yl)ethylidene]hydrazine
;
_space_group_crystal_system monoclinic
_space_group_IT_number 14
_space_group_name_Hall '-P 2yn'
_space_group_name_H-M_alt 'P 1 21/n 1'
_symmetry_space_group_name_Hall '-P 2yn'
_symmetry_space_group_name_H-M 'P 1 21/n 1'
_atom_sites_solution_hydrogens difmap
_atom_sites_solution_primary direct
_atom_sites_solution_secondary difmap
_audit_creation_method
;
Olex2 1.2
(compiled 2018.05.29 svn.r3508 for OlexSys, GUI svn.r5506)
;
_cell_angle_alpha 90
_cell_angle_beta 90.051(2)
_cell_angle_gamma 90
_cell_formula_units_Z 8
_cell_length_a 8.9210(2)
_cell_length_b 11.6792(2)
_cell_length_c 24.7020(4)
_cell_measurement_reflns_used 5823
_cell_measurement_temperature 130(2)
_cell_measurement_theta_max 31.206
_cell_measurement_theta_min 2.846
_cell_volume 2573.70(8)
_computing_cell_refinement
;
CrysAlis PRO (Agilent, 2014)
;
_computing_data_collection
;
CrysAlis PRO (Agilent, 2014)
;
_computing_data_reduction
;
CrysAlis PRO (Agilent, 2014)
;
_computing_molecular_graphics
;
DIAMOND (Brandenburg, 1999)
;
_computing_publication_material
;
<i>OLEX2</i> (Dolomanov <i>et al.</i>,  2009), publCIF (Westrip,
2010), PLATON (Spek,
2009)
and enCIFer (Allen <i>et al.</i>,  2004)
;
_computing_structure_refinement
;
SHELXL2018 (Sheldrick, 2015)
;
_computing_structure_solution
;
SHELXS97 (Sheldrick, 2008)
;
_diffrn_ambient_temperature 130.15
_diffrn_detector 'CCD plate'
_diffrn_detector_area_resol_mean 16.356
_diffrn_measured_fraction_theta_full 1.000
_diffrn_measured_fraction_theta_max 0.999
_diffrn_measurement_device 'four-circle diffractometer'
_diffrn_measurement_device_type 'Agilent Xcalibur, Sapphire3, Gemini'
_diffrn_measurement_method '\w scans'
_diffrn_radiation_type MoK\a
_diffrn_radiation_wavelength 0.71073
_diffrn_reflns_av_R_equivalents 0.0428
_diffrn_reflns_av_unetI/netI 0.0546
_diffrn_reflns_limit_h_max 12
_diffrn_reflns_limit_h_min -12
_diffrn_reflns_limit_k_max 14
_diffrn_reflns_limit_k_min -16
_diffrn_reflns_limit_l_max 35
_diffrn_reflns_limit_l_min -34
_diffrn_reflns_number 22778
_diffrn_reflns_theta_full 25.000
_diffrn_reflns_theta_max 30.507
_diffrn_reflns_theta_min 2.400
_diffrn_source 'Enhance (Mo) X-ray Source'
_exptl_absorpt_coefficient_mu 0.242
_exptl_absorpt_correction_T_max 1
_exptl_absorpt_correction_T_min 0.99467
_exptl_absorpt_correction_type multi-scan
_exptl_absorpt_process_details
;
(CrysAlis PRO; Agilent, 2014)
;
_exptl_crystal_colour 'clear intense yellow'
_exptl_crystal_density_diffrn 1.385
_exptl_crystal_description prism
_exptl_crystal_F_000 1120
_exptl_crystal_size_max 0.2
_exptl_crystal_size_mid 0.2
_exptl_crystal_size_min 0.1
_refine_diff_density_max 0.319
_refine_diff_density_min -0.401
_refine_ls_extinction_method none
_refine_ls_goodness_of_fit_ref 1.018
_refine_ls_hydrogen_treatment refxyz
_refine_ls_matrix_type full
_refine_ls_number_parameters 415
_refine_ls_number_reflns 7849
_refine_ls_number_restraints 0
_refine_ls_restrained_S_all 1.018
_refine_ls_R_factor_all 0.0776
_refine_ls_R_factor_gt 0.0496
_refine_ls_shift/su_max 0.000
_refine_ls_shift/su_mean 0.000
_refine_ls_structure_factor_coef Fsqd
_refine_ls_weighting_details 'w=1/[\s^2^(Fo^2^)+(0.0334P)^2^+1.0293P] where P=(Fo^2^+2Fc^2^)/3'
_refine_ls_weighting_scheme calc
_refine_ls_wR_factor_gt 0.0937
_refine_ls_wR_factor_ref 0.1048
_reflns_number_gt 5743
_reflns_number_total 7849
_reflns_threshold_expression 'I > 2\s(I)'
_cod_data_source_file lh5889sup1.cif
_cod_data_source_block I
_cod_database_code 2242831

loop_
_space_group_symop_operation_xyz
'x, y, z'
'-x+1/2, y+1/2, -z+1/2'
'-x, -y, -z'
'x-1/2, -y-1/2, z-1/2'

loop_
_atom_site_type_symbol
_atom_site_label
_atom_site_fract_x
_atom_site_fract_y
_atom_site_fract_z
_atom_site_U_iso_or_equiv
_atom_site_adp_type
_atom_site_calc_flag
_atom_site_occupancy
S S1 0.94607(5) 0.48983(4) 0.18553(2) 0.02313(10) Uani d 1
N N1 0.38700(18) 0.24390(13) 0.23474(6) 0.0318(4) Uani d 1
N N2 0.49212(17) 0.28369(13) 0.19925(6) 0.0262(3) Uani d 1
N N3 0.66086(16) 0.42226(12) 0.16566(6) 0.0230(3) Uani d 1
N N4 0.68717(16) 0.34078(12) 0.12535(6) 0.0242(3) Uani d 1
C C1 0.3446(2) 0.31335(17) 0.27251(8) 0.0308(4) Uani d 1
C C2 0.39880(19) 0.42891(15) 0.27863(7) 0.0235(3) Uani d 1
C C3 0.3449(2) 0.50298(17) 0.31884(7) 0.0294(4) Uani d 1
C C4 0.3953(2) 0.61410(17) 0.32093(7) 0.0307(4) Uani d 1
C C5 0.5009(2) 0.65325(16) 0.28398(8) 0.0296(4) Uani d 1
C C6 0.5571(2) 0.58127(15) 0.24471(7) 0.0232(3) Uani d 1
C C7 0.50579(18) 0.46846(14) 0.24163(6) 0.0199(3) Uani d 1
C C8 0.55718(18) 0.38990(14) 0.19964(6) 0.0207(3) Uani d 1
C C9 0.82401(19) 0.33588(14) 0.10820(6) 0.0218(3) Uani d 1
C C10 0.95080(18) 0.39951(14) 0.12963(6) 0.0204(3) Uani d 1
C C11 1.0950(2) 0.39353(15) 0.10989(7) 0.0256(4) Uani d 1
C C12 1.1994(2) 0.45958(16) 0.13921(8) 0.0300(4) Uani d 1
C C13 1.1348(2) 0.51514(16) 0.18139(8) 0.0296(4) Uani d 1
C C14 0.8531(2) 0.25334(18) 0.06250(8) 0.0307(4) Uani d 1
H H2 0.512(2) 0.2355(18) 0.1720(8) 0.037 Uiso d 1
H H1 0.269(2) 0.2820(17) 0.2976(8) 0.037 Uiso d 1
H H3 0.274(2) 0.4743(17) 0.3430(8) 0.037 Uiso d 1
H H4 0.358(2) 0.6664(18) 0.3478(8) 0.037 Uiso d 1
H H5 0.535(2) 0.7318(18) 0.2848(8) 0.037 Uiso d 1
H H6 0.631(2) 0.6036(17) 0.2200(8) 0.037 Uiso d 1
H H11 1.119(2) 0.3497(18) 0.0797(9) 0.037 Uiso d 1
H H12 1.304(2) 0.4642(17) 0.1304(8) 0.037 Uiso d 1
H H13 1.178(2) 0.5639(18) 0.2072(8) 0.037 Uiso d 1
H H14A 0.893(2) 0.2920(18) 0.0310(9) 0.037 Uiso d 1
H H14B 0.932(2) 0.1956(18) 0.0732(8) 0.037 Uiso d 1
H H14C 0.764(2) 0.2144(18) 0.0526(8) 0.037 Uiso d 1
S S1B 0.36400(5) -0.14245(4) 0.06118(2) 0.02429(10) Uani d 1
N N1B 0.41957(17) 0.39056(12) 0.03070(6) 0.0272(3) Uani d 1
N N2B 0.43791(16) 0.28603(12) 0.05466(6) 0.0227(3) Uani d 1
N N3B 0.38510(15) 0.08995(12) 0.06759(6) 0.0224(3) Uani d 1
N N4B 0.49714(16) 0.09992(12) 0.10701(6) 0.0232(3) Uani d 1
C C1B 0.3204(2) 0.39742(16) -0.00702(7) 0.0278(4) Uani d 1
C C2B 0.22946(19) 0.30252(15) -0.02516(7) 0.0241(3) Uani d 1
C C3B 0.1233(2) 0.31324(17) -0.06684(7) 0.0308(4) Uani d 1
C C4B 0.0420(2) 0.21961(18) -0.08347(7) 0.0310(4) Uani d 1
C C5B 0.0654(2) 0.11288(16) -0.05935(7) 0.0280(4) Uani d 1
C C6B 0.16841(19) 0.10032(15) -0.01843(7) 0.0237(3) Uani d 1
C C7B 0.25136(18) 0.19541(14) -0.00046(6) 0.0208(3) Uani d 1
C C8B 0.36158(18) 0.18738(14) 0.04280(6) 0.0203(3) Uani d 1
C C9B 0.54790(18) 0.00318(14) 0.12500(6) 0.0215(3) Uani d 1
C C10B 0.49778(18) -0.11113(14) 0.10992(6) 0.0213(3) Uani d 1
C C11B 0.5481(2) -0.21069(16) 0.13366(7) 0.0273(4) Uani d 1
C C12B 0.4792(2) -0.31014(17) 0.11303(8) 0.0321(4) Uani d 1
C C13B 0.3777(2) -0.28606(16) 0.07399(8) 0.0302(4) Uani d 1
C C14B 0.6704(2) 0.01133(18) 0.16641(8) 0.0287(4) Uani d 1
H H2B 0.512(2) 0.2829(17) 0.0797(8) 0.034 Uiso d 1
H H1B 0.310(2) 0.4713(18) -0.0238(8) 0.034 Uiso d 1
H H3B 0.110(2) 0.3875(18) -0.0833(8) 0.034 Uiso d 1
H H4B -0.029(2) 0.2277(17) -0.1119(8) 0.034 Uiso d 1
H H5B 0.008(2) 0.0479(18) -0.0722(8) 0.034 Uiso d 1
H H6B 0.184(2) 0.0280(18) -0.0021(8) 0.034 Uiso d 1
H H11B 0.623(2) -0.2118(17) 0.1613(8) 0.034 Uiso d 1
H H12B 0.499(2) -0.3842(18) 0.1251(8) 0.034 Uiso d 1
H H13B 0.318(2) -0.3381(18) 0.0541(8) 0.034 Uiso d 1
H H14D 0.639(2) -0.0227(17) 0.2010(9) 0.034 Uiso d 1
H H14E 0.696(2) 0.0877(18) 0.1720(8) 0.034 Uiso d 1
H H14F 0.759(2) -0.0329(17) 0.1540(8) 0.034 Uiso d 1

loop_
_atom_site_aniso_label
_atom_site_aniso_U_11
_atom_site_aniso_U_22
_atom_site_aniso_U_33
_atom_site_aniso_U_12
_atom_site_aniso_U_13
_atom_site_aniso_U_23
S1 0.0273(2) 0.0221(2) 0.02000(19) -0.00066(16) -0.00166(16) -0.00281(16)
N1 0.0351(9) 0.0281(8) 0.0324(8) -0.0089(7) 0.0047(7) 0.0011(7)
N2 0.0319(8) 0.0216(7) 0.0250(7) -0.0041(6) 0.0033(6) -0.0033(6)
N3 0.0234(7) 0.0238(7) 0.0218(7) -0.0014(6) 0.0006(6) -0.0056(6)
N4 0.0254(7) 0.0253(7) 0.0219(7) -0.0024(6) 0.0013(6) -0.0062(6)
C1 0.0314(10) 0.0323(10) 0.0287(9) -0.0063(8) 0.0050(8) 0.0020(8)
C2 0.0228(8) 0.0265(9) 0.0213(8) 0.0015(7) -0.0024(6) 0.0012(7)
C3 0.0257(9) 0.0384(11) 0.0240(9) 0.0051(8) 0.0019(7) -0.0001(8)
C4 0.0331(10) 0.0342(10) 0.0248(9) 0.0101(8) -0.0035(7) -0.0082(8)
C5 0.0352(10) 0.0243(9) 0.0293(9) 0.0034(8) -0.0065(8) -0.0047(8)
C6 0.0247(8) 0.0227(8) 0.0222(8) 0.0002(7) -0.0037(7) 0.0005(7)
C7 0.0190(8) 0.0229(8) 0.0178(7) 0.0018(6) -0.0038(6) -0.0014(6)
C8 0.0199(8) 0.0207(8) 0.0214(8) 0.0009(6) -0.0034(6) -0.0016(6)
C9 0.0247(8) 0.0214(8) 0.0192(7) -0.0015(6) -0.0004(6) -0.0011(6)
C10 0.0255(8) 0.0176(7) 0.0181(7) 0.0008(6) -0.0010(6) 0.0000(6)
C11 0.0249(9) 0.0249(9) 0.0270(9) -0.0012(7) 0.0024(7) -0.0024(7)
C12 0.0230(9) 0.0290(10) 0.0380(10) -0.0028(7) -0.0013(8) -0.0039(8)
C13 0.0304(9) 0.0264(9) 0.0319(10) -0.0041(7) -0.0070(8) -0.0030(8)
C14 0.0283(10) 0.0369(11) 0.0271(9) -0.0037(8) 0.0014(8) -0.0114(8)
S1B 0.0258(2) 0.0226(2) 0.0244(2) -0.00187(17) -0.00405(16) -0.00243(17)
N1B 0.0334(8) 0.0215(7) 0.0267(7) -0.0059(6) 0.0031(6) 0.0010(6)
N2B 0.0247(7) 0.0217(7) 0.0217(7) -0.0039(6) -0.0014(6) 0.0000(6)
N3B 0.0229(7) 0.0221(7) 0.0223(7) -0.0035(6) -0.0045(6) -0.0007(6)
N4B 0.0234(7) 0.0246(7) 0.0218(7) -0.0022(6) -0.0051(6) -0.0020(6)
C1B 0.0344(10) 0.0211(8) 0.0280(9) -0.0034(7) 0.0011(8) 0.0033(7)
C2B 0.0263(9) 0.0243(8) 0.0216(8) -0.0011(7) 0.0021(7) 0.0025(7)
C3B 0.0360(10) 0.0305(10) 0.0260(9) 0.0019(8) -0.0032(8) 0.0075(8)
C4B 0.0279(9) 0.0410(11) 0.0240(9) -0.0005(8) -0.0056(7) 0.0032(8)
C5B 0.0270(9) 0.0307(10) 0.0263(9) -0.0053(7) -0.0023(7) -0.0012(8)
C6B 0.0239(8) 0.0226(8) 0.0245(8) -0.0030(7) 0.0007(7) 0.0002(7)
C7B 0.0199(8) 0.0233(8) 0.0192(7) -0.0019(6) 0.0026(6) -0.0013(6)
C8B 0.0205(8) 0.0213(8) 0.0191(7) -0.0022(6) 0.0026(6) -0.0016(6)
C9B 0.0220(8) 0.0252(8) 0.0173(7) -0.0022(6) -0.0006(6) -0.0017(6)
C10B 0.0208(8) 0.0242(8) 0.0190(7) -0.0014(6) 0.0007(6) -0.0012(6)
C11B 0.0287(9) 0.0261(9) 0.0271(9) -0.0009(7) -0.0034(7) 0.0028(7)
C12B 0.0365(11) 0.0230(9) 0.0369(10) -0.0028(8) -0.0015(8) 0.0037(8)
C13B 0.0345(10) 0.0223(9) 0.0337(10) -0.0049(8) -0.0016(8) -0.0045(8)
C14B 0.0302(10) 0.0305(10) 0.0255(9) 0.0001(8) -0.0082(7) -0.0022(8)

loop_
_atom_type_symbol
_atom_type_description
_atom_type_scat_dispersion_real
_atom_type_scat_dispersion_imag
_atom_type_scat_source
S S 0.1246 0.1234 'International Tables Vol C Tables 4.2.6.8 and 6.1.1.4'
N N 0.0061 0.0033 'International Tables Vol C Tables 4.2.6.8 and 6.1.1.4'
C C 0.0033 0.0016 'International Tables Vol C Tables 4.2.6.8 and 6.1.1.4'
H H 0.0000 0.0000 'International Tables Vol C Tables 4.2.6.8 and 6.1.1.4'

loop_
_geom_angle_atom_site_label_1
_geom_angle_atom_site_label_2
_geom_angle_atom_site_label_3
_geom_angle
C13 S1 C10 91.87(9)
C1 N1 N2 116.82(15)
N1 N2 C8 126.50(15)
N1 N2 H2 113.9(13)
C8 N2 H2 119.4(13)
C8 N3 N4 112.37(14)
C9 N4 N3 115.00(14)
N1 C1 C2 124.37(17)
N1 C1 H1 114.9(12)
C2 C1 H1 120.7(12)
C3 C2 C1 122.45(16)
C7 C2 C1 117.98(16)
C7 C2 C3 119.54(16)
C2 C3 H3 117.7(13)
C4 C3 C2 119.78(17)
C4 C3 H3 122.5(13)
C3 C4 C5 120.53(17)
C3 C4 H4 120.8(13)
C5 C4 H4 118.7(13)
C4 C5 H5 120.9(12)
C6 C5 C4 120.59(18)
C6 C5 H5 118.5(12)
C5 C6 C7 119.60(17)
C5 C6 H6 123.1(13)
C7 C6 H6 117.3(13)
C2 C7 C8 118.12(15)
C6 C7 C2 119.94(15)
C6 C7 C8 121.92(15)
N2 C8 C7 116.19(14)
N3 C8 N2 123.93(15)
N3 C8 C7 119.88(15)
N4 C9 C10 126.35(15)
N4 C9 C14 115.90(15)
C10 C9 C14 117.73(15)
C9 C10 S1 125.48(12)
C11 C10 S1 109.58(13)
C11 C10 C9 124.89(15)
C10 C11 C12 114.04(16)
C10 C11 H11 121.9(13)
C12 C11 H11 124.1(13)
C11 C12 H12 123.9(12)
C13 C12 C11 112.03(17)
C13 C12 H12 124.1(12)
S1 C13 H13 118.1(13)
C12 C13 S1 112.47(14)
C12 C13 H13 129.4(13)
C9 C14 H14A 111.6(12)
C9 C14 H14B 110.6(12)
C9 C14 H14C 110.8(13)
H14A C14 H14B 105.4(17)
H14A C14 H14C 108.9(18)
H14B C14 H14C 109.3(17)
C13B S1B C10B 91.68(9)
C1B N1B N2B 116.82(15)
N1B N2B C8B 126.83(15)
N1B N2B H2B 114.7(13)
C8B N2B H2B 118.4(13)
C8B N3B N4B 111.54(13)
C9B N4B N3B 114.53(14)
N1B C1B C2B 124.21(17)
N1B C1B H1B 115.9(12)
C2B C1B H1B 119.9(12)
C3B C2B C1B 122.50(16)
C3B C2B C7B 119.42(16)
C7B C2B C1B 118.07(16)
C2B C3B H3B 118.1(12)
C4B C3B C2B 120.23(17)
C4B C3B H3B 121.7(12)
C3B C4B C5B 120.24(17)
C3B C4B H4B 119.5(12)
C5B C4B H4B 120.2(12)
C4B C5B H5B 118.6(12)
C6B C5B C4B 120.59(17)
C6B C5B H5B 120.8(12)
C5B C6B C7B 119.97(17)
C5B C6B H6B 120.4(13)
C7B C6B H6B 119.6(13)
C2B C7B C6B 119.54(16)
C2B C7B C8B 118.03(15)
C6B C7B C8B 122.42(15)
N2B C8B C7B 116.01(15)
N3B C8B N2B 123.47(15)
N3B C8B C7B 120.52(15)
N4B C9B C10B 127.20(15)
N4B C9B C14B 115.65(15)
C10B C9B C14B 117.14(15)
C9B C10B S1B 125.60(13)
C11B C10B S1B 109.97(13)
C11B C10B C9B 124.41(16)
C10B C11B C12B 113.57(17)
C10B C11B H11B 122.9(12)
C12B C11B H11B 123.5(12)
C11B C12B H12B 124.4(13)
C13B C12B C11B 112.22(17)
C13B C12B H12B 123.4(13)
S1B C13B H13B 119.7(13)
C12B C13B S1B 112.55(15)
C12B C13B H13B 127.8(13)
C9B C14B H14D 111.0(12)
C9B C14B H14E 110.1(13)
C9B C14B H14F 109.7(12)
H14D C14B H14E 109.2(17)
H14D C14B H14F 106.6(16)
H14E C14B H14F 110.1(17)

loop_
_geom_bond_atom_site_label_1
_geom_bond_atom_site_label_2
_geom_bond_distance
S1 C10 1.7383(16)
S1 C13 1.7122(19)
N1 N2 1.366(2)
N1 C1 1.293(2)
N2 C8 1.369(2)
N2 H2 0.90(2)
N3 N4 1.3975(18)
N3 C8 1.306(2)
N4 C9 1.294(2)
C1 C2 1.442(3)
C1 H1 0.99(2)
C2 C3 1.402(2)
C2 C7 1.400(2)
C3 C4 1.374(3)
C3 H3 0.93(2)
C4 C5 1.389(3)
C4 H4 0.96(2)
C5 C6 1.379(2)
C5 H5 0.97(2)
C6 C7 1.397(2)
C6 H6 0.93(2)
C7 C8 1.459(2)
C9 C10 1.453(2)
C9 C14 1.507(2)
C10 C11 1.378(2)
C11 C12 1.409(3)
C11 H11 0.93(2)
C12 C13 1.357(3)
C12 H12 0.96(2)
C13 H13 0.94(2)
C14 H14A 0.97(2)
C14 H14B 1.01(2)
C14 H14C 0.95(2)
S1B C10B 1.7336(17)
S1B C13B 1.7112(19)
N1B N2B 1.366(2)
N1B C1B 1.287(2)
N2B C8B 1.370(2)
N2B H2B 0.91(2)
N3B N4B 1.3996(19)
N3B C8B 1.309(2)
N4B C9B 1.296(2)
C1B C2B 1.445(2)
C1B H1B 0.96(2)
C2B C3B 1.404(2)
C2B C7B 1.405(2)
C3B C4B 1.375(3)
C3B H3B 0.96(2)
C4B C5B 1.397(3)
C4B H4B 0.95(2)
C5B C6B 1.373(2)
C5B H5B 0.97(2)
C6B C7B 1.406(2)
C6B H6B 0.95(2)
C7B C8B 1.454(2)
C9B C10B 1.456(2)
C9B C14B 1.499(2)
C10B C11B 1.377(2)
C11B C12B 1.409(3)
C11B H11B 0.96(2)
C12B C13B 1.352(3)
C12B H12B 0.93(2)
C13B H13B 0.94(2)
C14B H14D 0.98(2)
C14B H14E 0.93(2)
C14B H14F 0.99(2)

loop_
_geom_hbond_atom_site_label_D
_geom_hbond_atom_site_label_H
_geom_hbond_atom_site_label_A
_geom_hbond_site_symmetry_A
_geom_hbond_distance_DH
_geom_hbond_distance_HA
_geom_hbond_distance_DA
_geom_hbond_angle_DHA
_geom_hbond_publ_flag
N2 H2 N4B . 0.90(2) 2.26(2) 3.131(2) 164.5(19) yes
C13 H13 N1 2_655 0.94(2) 2.61(2) 3.387(2) 140.2(17) yes
N2B H2B N4 . 0.91(2) 2.04(2) 2.897(2) 157.2(18) yes
C3B H3B Cg4 3_665 0.96(2) 2.94(2) 3.808(2) 151.0(15) yes
C11 H11 Cg2 1_655 0.93(2) 2.59(2) 3.3796(19) 143.4(15) yes
Cg1 . Cg2 3_655 . . 3.519(2) . yes
Cg1 . Cg3 3_655 . . 3.829(2) . yes
